data_7014922
loop_
_publ_author_name
'Kotzabasaki, Vasiliki'
'Inglis, Ross'
'Siczek, Milosz'
'Lis, Tadeusz'
'Brechin, Euan K.'
'Milios, Constantinos J.'

_publ_section_title
;
 Hexametallic manganese clusters with bulky derivatised
 salicylaldoximes.
;
_journal_issue 8
_journal_name_full 'Dalton transactions (Cambridge, England : 2003)'
_journal_page_first 1693
_journal_page_last 1699
_journal_paper_doi 10.1039/c0dt01273d
_journal_volume 40
_journal_year 2011
_chemical_compound_source 'Ross Inglis'
_chemical_formula_moiety 'C96 H96 Mn6 N6 O22, 0.5(C2 H6 O1)'
_chemical_formula_sum 'C97 H99 Mn6 N6 O22.5'
_chemical_formula_weight 2038.46
_chemical_name_systematic
;
?
;
_space_group_IT_number 2
_symmetry_cell_setting triclinic
_symmetry_space_group_name_Hall '-P 1'
_symmetry_space_group_name_H-M 'P -1'
_atom_sites_solution_hydrogens geom
_atom_sites_solution_primary direct
_atom_sites_solution_secondary difmap
_audit_creation_method SHELXL-97
_cell_angle_alpha 95.712(2)
_cell_angle_beta 116.428(2)
_cell_angle_gamma 110.512(2)
_cell_formula_units_Z 1
_cell_length_a 13.7188(4)
_cell_length_b 14.4624(5)
_cell_length_c 14.9900(5)
_cell_measurement_reflns_used 8153
_cell_measurement_temperature 150(2)
_cell_measurement_theta_max 26.4405
_cell_measurement_theta_min 2.5435
_cell_volume 2375.90(16)
_computing_cell_refinement Saint
_computing_data_reduction Saint
_computing_molecular_graphics Shelxp
_computing_publication_material 'Platon, encifer'
_computing_structure_refinement 'SHELXL-97 (Sheldrick, 2008)'
_computing_structure_solution 'Shelxs Sheldrick'
_diffrn_ambient_temperature 150(2)
_diffrn_measured_fraction_theta_full 0.987
_diffrn_measured_fraction_theta_max 0.987
_diffrn_measurement_device_type 'Bruker Smart Apex CCD'
_diffrn_measurement_method 'Phi and Omega scans'
_diffrn_radiation_monochromator graphite
_diffrn_radiation_source 'fine-focus sealed tube'
_diffrn_radiation_type MoK\a
_diffrn_radiation_wavelength 0.71073
_diffrn_reflns_av_R_equivalents 0.0412
_diffrn_reflns_av_sigmaI/netI 0.0457
_diffrn_reflns_limit_h_max 17
_diffrn_reflns_limit_h_min -17
_diffrn_reflns_limit_k_max 18
_diffrn_reflns_limit_k_min -18
_diffrn_reflns_limit_l_max 17
_diffrn_reflns_limit_l_min -18
_diffrn_reflns_number 30950
_diffrn_reflns_theta_full 26.50
_diffrn_reflns_theta_max 26.50
_diffrn_reflns_theta_min 1.58
_exptl_absorpt_coefficient_mu 0.848
_exptl_absorpt_correction_T_max 0.8746
_exptl_absorpt_correction_T_min 0.7184
_exptl_absorpt_correction_type multi-scan
_exptl_absorpt_process_details 'SADABS 2007/2'
_exptl_crystal_colour black
_exptl_crystal_density_diffrn 1.425
_exptl_crystal_density_method 'not measured'
_exptl_crystal_description block
_exptl_crystal_F_000 1053
_exptl_crystal_recrystallization_method 'Diffusion of Et2O into EtOH solution'
_exptl_crystal_size_max 0.22
_exptl_crystal_size_mid 0.19
_exptl_crystal_size_min 0.16
_refine_diff_density_max 0.923
_refine_diff_density_min -0.487
_refine_diff_density_rms 0.075
_refine_ls_extinction_method none
_refine_ls_goodness_of_fit_ref 1.070
_refine_ls_hydrogen_treatment mixed
_refine_ls_matrix_type full
_refine_ls_number_parameters 620
_refine_ls_number_reflns 9711
_refine_ls_number_restraints 2
_refine_ls_restrained_S_all 1.070
_refine_ls_R_factor_all 0.0666
_refine_ls_R_factor_gt 0.0510
_refine_ls_shift/su_max 0.000
_refine_ls_shift/su_mean 0.000
_refine_ls_structure_factor_coef Fsqd
_refine_ls_weighting_details 'calc w=1/[\s^2^(Fo^2^)+(0.0570P)^2^+2.2261P] where P=(Fo^2^+2Fc^2^)/3'
_refine_ls_weighting_scheme calc
_refine_ls_wR_factor_gt 0.1225
_refine_ls_wR_factor_ref 0.1308
_reflns_number_gt 7795
_reflns_number_total 9711
_reflns_threshold_expression >2sigma(I)
_cod_data_source_file C0DT01273D.TXT
_cod_data_source_block eb9037
_cod_original_cell_volume 2375.90(13)
_cod_original_formula_sum 'C97 H99 Mn6 N6 O22.50'
_cod_database_code 7014922

loop_
_symmetry_equiv_pos_as_xyz
'x, y, z'
'-x, -y, -z'

loop_
_atom_site_label
_atom_site_type_symbol
_atom_site_fract_x
_atom_site_fract_y
_atom_site_fract_z
_atom_site_U_iso_or_equiv
_atom_site_adp_type
_atom_site_occupancy
_atom_site_symmetry_multiplicity
_atom_site_calc_flag
_atom_site_refinement_flags
_atom_site_disorder_assembly
_atom_site_disorder_group
Mn1 Mn 0.42252(4) 0.04530(3) 0.03126(3) 0.02676(12) Uani 1 1 d . . .
Mn2 Mn 0.30541(4) -0.02981(3) -0.22088(3) 0.02916(13) Uani 1 1 d . . .
Mn3 Mn 0.16180(4) -0.15280(3) -0.11294(3) 0.02935(13) Uani 1 1 d . A .
O123 O 0.29062(19) -0.04188(15) -0.10240(15) 0.0283(5) Uani 1 1 d . . .
C1A C 0.5526(3) 0.1573(2) 0.2410(2) 0.0320(7) Uani 1 1 d . . .
O1A O 0.56355(19) 0.10869(16) 0.16685(15) 0.0301(5) Uani 1 1 d . . .
O2A O 0.2364(2) -0.12244(16) 0.03558(16) 0.0331(5) Uani 1 1 d . . .
C2A C 0.4583(3) 0.1074(3) 0.2593(2) 0.0336(7) Uani 1 1 d . . .
C3A C 0.4560(3) 0.1617(3) 0.3406(2) 0.0413(8) Uani 1 1 d . . .
H3A H 0.3943 0.1281 0.3555 0.050 Uiso 1 1 calc R . .
C4A C 0.5404(3) 0.2619(3) 0.3992(3) 0.0496(10) Uani 1 1 d . . .
H4A H 0.5361 0.2974 0.4531 0.060 Uiso 1 1 calc R . .
C5A C 0.6318(3) 0.3111(3) 0.3794(3) 0.0484(9) Uani 1 1 d . . .
H5A H 0.6903 0.3806 0.4198 0.058 Uiso 1 1 calc R . .
C6A C 0.6385(3) 0.2589(3) 0.3005(2) 0.0382(8) Uani 1 1 d . . .
H6A H 0.7016 0.2928 0.2873 0.046 Uiso 1 1 calc R . .
C21A C 0.3605(3) 0.0024(2) 0.1938(2) 0.0313(7) Uani 1 1 d . . .
N22A N 0.3279(2) -0.02563(19) 0.09606(19) 0.0305(6) Uani 1 1 d . . .
C23A C 0.3031(3) -0.0660(3) 0.2420(2) 0.0354(7) Uani 1 1 d . . .
C24A C 0.1783(3) -0.1221(3) 0.1944(3) 0.0493(9) Uani 1 1 d . . .
H24A H 0.1259 -0.1198 0.1277 0.059 Uiso 1 1 calc R . .
C25A C 0.1310(4) -0.1816(4) 0.2451(3) 0.0677(13) Uani 1 1 d . . .
H25A H 0.0455 -0.2201 0.2129 0.081 Uiso 1 1 calc R . .
C26A C 0.2065(5) -0.1855(4) 0.3418(4) 0.0709(14) Uani 1 1 d . . .
H26A H 0.1730 -0.2252 0.3766 0.085 Uiso 1 1 calc R . .
C27A C 0.3298(4) -0.1321(3) 0.3878(3) 0.0587(11) Uani 1 1 d . . .
H27A H 0.3819 -0.1368 0.4533 0.070 Uiso 1 1 calc R . .
C28A C 0.3786(4) -0.0714(3) 0.3391(3) 0.0436(8) Uani 1 1 d . . .
H28A H 0.4641 -0.0331 0.3720 0.052 Uiso 1 1 calc R . .
C1B C 0.3668(3) 0.0866(3) -0.3431(2) 0.0344(7) Uani 1 1 d . . .
O1B O 0.3322(2) -0.00679(17) -0.33065(16) 0.0362(5) Uani 1 1 d . . .
O2B O 0.52364(19) 0.09211(15) -0.02886(15) 0.0282(5) Uani 1 1 d . . .
C2B C 0.4502(3) 0.1799(3) -0.2588(2) 0.0339(7) Uani 1 1 d . . .
C3B C 0.4768(3) 0.2745(3) -0.2815(3) 0.0416(8) Uani 1 1 d . . .
H3B H 0.5302 0.3374 -0.2255 0.050 Uiso 1 1 calc R . .
C4B C 0.4276(4) 0.2785(3) -0.3829(3) 0.0489(9) Uani 1 1 d . . .
H4B H 0.4459 0.3433 -0.3965 0.059 Uiso 1 1 calc R . .
C5B C 0.3515(4) 0.1871(3) -0.4646(3) 0.0502(10) Uani 1 1 d . . .
H5B H 0.3194 0.1894 -0.5346 0.060 Uiso 1 1 calc R . .
C6B C 0.3213(3) 0.0925(3) -0.4460(3) 0.0431(8) Uani 1 1 d . . .
H6B H 0.2692 0.0306 -0.5033 0.052 Uiso 1 1 calc R . .
C21B C 0.5098(3) 0.1797(2) -0.1500(2) 0.0308(7) Uani 1 1 d . . .
N22B N 0.4593(2) 0.09822(19) -0.12785(18) 0.0287(6) Uani 1 1 d . . .
C23B C 0.6258(3) 0.2687(2) -0.0691(2) 0.0324(7) Uani 1 1 d . . .
C24B C 0.6412(3) 0.3107(3) 0.0271(3) 0.0403(8) Uani 1 1 d . . .
H24B H 0.5781 0.2810 0.0415 0.048 Uiso 1 1 calc R . .
C25B C 0.7492(4) 0.3962(3) 0.1019(3) 0.0477(9) Uani 1 1 d . . .
H25B H 0.7591 0.4254 0.1667 0.057 Uiso 1 1 calc R . .
C26B C 0.8419(3) 0.4388(3) 0.0821(3) 0.0493(10) Uani 1 1 d . . .
H26B H 0.9154 0.4970 0.1333 0.059 Uiso 1 1 calc R . .
C27B C 0.8277(3) 0.3966(3) -0.0118(3) 0.0454(9) Uani 1 1 d . . .
H27B H 0.8917 0.4257 -0.0251 0.055 Uiso 1 1 calc R . .
C28B C 0.7202(3) 0.3114(3) -0.0873(3) 0.0394(8) Uani 1 1 d . . .
H28B H 0.7115 0.2824 -0.1516 0.047 Uiso 1 1 calc R . .
O1C O 0.0356(2) -0.26435(17) -0.12302(17) 0.0412(6) Uani 1 1 d . . .
C1C C -0.0426(3) -0.3543(2) -0.1964(2) 0.0329(7) Uani 1 1 d . . .
C2C C -0.0570(3) -0.3777(3) -0.2956(2) 0.0355(7) Uani 1 1 d . . .
O2C O 0.1616(2) -0.15526(17) -0.30818(16) 0.0362(5) Uani 1 1 d . . .
C3C C -0.1383(4) -0.4789(3) -0.3642(3) 0.0541(10) Uani 1 1 d . . .
H3C H -0.1464 -0.4965 -0.4308 0.065 Uiso 1 1 calc R . .
C4C C -0.2060(4) -0.5529(3) -0.3380(3) 0.0640(12) Uani 1 1 d . . .
H4C H -0.2595 -0.6209 -0.3855 0.077 Uiso 1 1 calc R . .
C5C C -0.1959(4) -0.5279(3) -0.2418(3) 0.0526(10) Uani 1 1 d . . .
H5C H -0.2453 -0.5780 -0.2244 0.063 Uiso 1 1 calc R . .
C6C C -0.1148(3) -0.4308(3) -0.1714(3) 0.0395(8) Uani 1 1 d . . .
H6C H -0.1073 -0.4150 -0.1049 0.047 Uiso 1 1 calc R . .
C21C C 0.0105(3) -0.3023(2) -0.3300(2) 0.0310(7) Uani 1 1 d . . .
N22C N 0.1062(2) -0.2155(2) -0.26364(19) 0.0311(6) Uani 1 1 d . . .
C23C C -0.0333(3) -0.3246(2) -0.4445(2) 0.0343(7) Uani 1 1 d . . .
C24C C 0.0227(3) -0.3549(3) -0.4884(3) 0.0465(9) Uani 1 1 d . . .
H24C H 0.0965 -0.3580 -0.4452 0.056 Uiso 1 1 calc R . .
C25C C -0.0274(4) -0.3816(3) -0.5966(3) 0.0526(10) Uani 1 1 d . . .
H25C H 0.0129 -0.4024 -0.6262 0.063 Uiso 1 1 calc R . .
C26C C -0.1321(4) -0.3781(3) -0.6592(3) 0.0553(11) Uani 1 1 d . . .
H26C H -0.1659 -0.3965 -0.7328 0.066 Uiso 1 1 calc R . .
C27C C -0.1890(5) -0.3481(5) -0.6164(3) 0.095(2) Uani 1 1 d . . .
H27C H -0.2627 -0.3449 -0.6601 0.114 Uiso 1 1 calc R . .
C28C C -0.1399(5) -0.3218(5) -0.5086(3) 0.0791(17) Uani 1 1 d . . .
H28C H -0.1811 -0.3018 -0.4795 0.095 Uiso 1 1 calc R . .
C1D C 0.3033(3) 0.2011(2) -0.0086(2) 0.0345(7) Uani 1 1 d . . .
C2D C 0.3306(3) 0.3160(3) 0.0199(3) 0.0483(9) Uani 1 1 d . . .
O11D O 0.1962(2) 0.13834(18) -0.08033(19) 0.0439(6) Uani 1 1 d . . .
O12D O 0.3885(2) 0.17730(16) 0.03640(17) 0.0353(5) Uani 1 1 d . . .
C21D C 0.2241(5) 0.3273(4) 0.0145(5) 0.0880(18) Uani 1 1 d . . .
H21A H 0.1516 0.2850 -0.0542 0.132 Uiso 1 1 calc R . .
H21B H 0.2398 0.4002 0.0249 0.132 Uiso 1 1 calc R . .
H21C H 0.2112 0.3041 0.0693 0.132 Uiso 1 1 calc R . .
C22D C 0.3507(5) 0.3556(4) -0.0654(4) 0.0792(15) Uani 1 1 d . . .
H22A H 0.4207 0.3493 -0.0628 0.119 Uiso 1 1 calc R . .
H22B H 0.3660 0.4284 -0.0532 0.119 Uiso 1 1 calc R . .
H22C H 0.2782 0.3142 -0.1343 0.119 Uiso 1 1 calc R . .
C23D C 0.4472(4) 0.3786(3) 0.1245(3) 0.0713(14) Uani 1 1 d . . .
H23A H 0.5137 0.3682 0.1237 0.107 Uiso 1 1 calc R . .
H23B H 0.4368 0.3557 0.1804 0.107 Uiso 1 1 calc R . .
H23C H 0.4663 0.4523 0.1368 0.107 Uiso 1 1 calc R . .
O1E O 0.2036(2) 0.06590(18) -0.25314(17) 0.0378(5) Uani 1 1 d D . .
H1E H 0.196(4) 0.085(3) -0.203(2) 0.057 Uiso 1 1 d D . .
C2E C 0.0956(5) 0.0414(5) -0.3505(3) 0.0803(16) Uani 1 1 d . . .
H2E1 H 0.1190 0.0519 -0.4037 0.096 Uiso 1 1 calc R . .
H2E2 H 0.0417 -0.0334 -0.3715 0.096 Uiso 1 1 calc R . .
C3E C 0.0293(7) 0.0939(6) -0.3553(5) 0.154(4) Uani 1 1 d . . .
H3E1 H -0.0398 0.0707 -0.4267 0.231 Uiso 1 1 calc R . .
H3E2 H 0.0804 0.1684 -0.3354 0.231 Uiso 1 1 calc R . .
H3E3 H -0.0005 0.0806 -0.3071 0.231 Uiso 1 1 calc R . .
O1F O 0.0669(2) -0.06047(18) -0.1324(2) 0.0422(6) Uani 1 1 d D . .
H1F H 0.115(3) 0.0024(11) -0.112(3) 0.063 Uiso 1 1 d D . .
C2F C -0.0345(7) -0.0819(5) -0.1236(9) 0.060(2) Uani 0.710(17) 1 d P A 1
H2F1 H -0.0342 -0.0162 -0.0973 0.072 Uiso 0.710(17) 1 calc PR A 1
H2F2 H -0.0320 -0.1210 -0.0726 0.072 Uiso 0.710(17) 1 calc PR A 1
C3F C -0.1473(8) -0.1438(8) -0.2268(10) 0.110(5) Uani 0.710(17) 1 d P A 1
H3F1 H -0.2182 -0.1586 -0.2193 0.165 Uiso 0.710(17) 1 calc PR A 1
H3F2 H -0.1477 -0.2091 -0.2524 0.165 Uiso 0.710(17) 1 calc PR A 1
H3F3 H -0.1503 -0.1045 -0.2768 0.165 Uiso 0.710(17) 1 calc PR A 1
C2F' C -0.0662(17) -0.0894(13) -0.1938(18) 0.053(5) Uani 0.290(17) 1 d P A 2
H2F3 H -0.1081 -0.1542 -0.2519 0.064 Uiso 0.290(17) 1 calc PR A 2
H2F4 H -0.0785 -0.0340 -0.2245 0.064 Uiso 0.290(17) 1 calc PR A 2
C3F' C -0.120(2) -0.105(2) -0.126(2) 0.099(9) Uani 0.290(17) 1 d P A 2
H3F4 H -0.2077 -0.1265 -0.1679 0.148 Uiso 0.290(17) 1 calc PR A 2
H3F5 H -0.0822 -0.0392 -0.0706 0.148 Uiso 0.290(17) 1 calc PR A 2
H3F6 H -0.1059 -0.1579 -0.0934 0.148 Uiso 0.290(17) 1 calc PR A 2
O1S O 0.4415(11) 0.4647(11) 0.4570(11) 0.143(5) Uiso 0.25 1 d P B -1
H1SB H 0.4488 0.4154 0.4289 0.215 Uiso 0.25 1 d PR B -1
C2S C 0.4415(11) 0.4647(11) 0.4570(11) 0.143(5) Uiso 0.25 1 d P B -1
H2SA H 0.3920 0.4536 0.4881 0.172 Uiso 0.25 1 d PR B -1
H2SB H 0.4298 0.5173 0.4253 0.172 Uiso 0.25 1 d PR B -1
C3S C 0.416(2) 0.4390(18) 0.3669(19) 0.092(7) Uiso 0.25 1 d P B -1
H3SA H 0.3388 0.4413 0.3341 0.138 Uiso 0.25 1 d PR B -1
H3SB H 0.4453 0.4420 0.3195 0.138 Uiso 0.25 1 d PR B -1
H3SC H 0.4061 0.3757 0.3847 0.138 Uiso 0.25 1 d PR B -1

loop_
_atom_site_aniso_label
_atom_site_aniso_U_11
_atom_site_aniso_U_22
_atom_site_aniso_U_33
_atom_site_aniso_U_23
_atom_site_aniso_U_13
_atom_site_aniso_U_12
Mn1 0.0293(2) 0.0238(2) 0.0180(2) 0.00207(17) 0.00830(19) 0.00855(19)
Mn2 0.0318(3) 0.0263(2) 0.0190(2) 0.00356(18) 0.0095(2) 0.0080(2)
Mn3 0.0327(3) 0.0238(2) 0.0205(2) 0.00178(18) 0.0107(2) 0.0066(2)
O123 0.0309(11) 0.0261(11) 0.0192(10) 0.0030(8) 0.0099(9) 0.0087(9)
C1A 0.0348(17) 0.0359(17) 0.0169(14) 0.0028(13) 0.0068(13) 0.0170(15)
O1A 0.0319(11) 0.0300(11) 0.0191(10) 0.0021(8) 0.0092(9) 0.0108(9)
O2A 0.0368(12) 0.0245(11) 0.0235(11) 0.0016(9) 0.0122(10) 0.0047(9)
C2A 0.0357(17) 0.0347(17) 0.0209(15) 0.0029(13) 0.0090(14) 0.0145(14)
C3A 0.043(2) 0.045(2) 0.0254(16) -0.0001(15) 0.0155(15) 0.0154(17)
C4A 0.049(2) 0.050(2) 0.0301(18) -0.0092(16) 0.0165(17) 0.0137(19)
C5A 0.046(2) 0.039(2) 0.0327(19) -0.0119(15) 0.0103(17) 0.0094(17)
C6A 0.0328(18) 0.0361(18) 0.0274(16) -0.0028(14) 0.0084(14) 0.0092(15)
C21A 0.0322(17) 0.0364(17) 0.0232(15) 0.0047(13) 0.0126(13) 0.0167(14)
N22A 0.0311(14) 0.0265(13) 0.0250(13) 0.0021(11) 0.0105(11) 0.0105(11)
C23A 0.0414(19) 0.0363(18) 0.0255(16) 0.0047(13) 0.0175(15) 0.0151(15)
C24A 0.044(2) 0.061(2) 0.0325(19) 0.0062(17) 0.0185(17) 0.0157(19)
C25A 0.054(3) 0.077(3) 0.049(3) 0.008(2) 0.032(2) 0.002(2)
C26A 0.079(3) 0.070(3) 0.056(3) 0.019(2) 0.045(3) 0.011(3)
C27A 0.076(3) 0.063(3) 0.036(2) 0.0219(19) 0.029(2) 0.027(2)
C28A 0.050(2) 0.049(2) 0.0309(18) 0.0106(16) 0.0209(17) 0.0217(18)
C1B 0.0341(17) 0.0422(19) 0.0311(17) 0.0135(14) 0.0188(15) 0.0180(15)
O1B 0.0422(13) 0.0357(12) 0.0256(11) 0.0071(9) 0.0170(10) 0.0131(10)
O2B 0.0333(11) 0.0253(10) 0.0190(10) 0.0052(8) 0.0092(9) 0.0118(9)
C2B 0.0342(17) 0.0406(18) 0.0296(16) 0.0145(14) 0.0176(14) 0.0167(15)
C3B 0.041(2) 0.042(2) 0.043(2) 0.0189(16) 0.0225(17) 0.0181(16)
C4B 0.053(2) 0.056(2) 0.050(2) 0.032(2) 0.030(2) 0.028(2)
C5B 0.058(2) 0.077(3) 0.037(2) 0.033(2) 0.0300(19) 0.040(2)
C6B 0.046(2) 0.060(2) 0.0275(17) 0.0155(16) 0.0204(16) 0.0258(19)
C21B 0.0344(17) 0.0285(16) 0.0303(16) 0.0100(13) 0.0161(14) 0.0151(14)
N22B 0.0341(14) 0.0273(13) 0.0207(12) 0.0066(10) 0.0112(11) 0.0136(11)
C23B 0.0366(17) 0.0249(15) 0.0294(16) 0.0100(13) 0.0129(14) 0.0124(14)
C24B 0.042(2) 0.0287(17) 0.0404(19) 0.0073(15) 0.0177(16) 0.0115(15)
C25B 0.053(2) 0.0319(19) 0.039(2) 0.0025(15) 0.0155(18) 0.0126(17)
C26B 0.042(2) 0.0280(18) 0.049(2) 0.0061(16) 0.0071(18) 0.0085(16)
C27B 0.0342(19) 0.0357(19) 0.055(2) 0.0190(17) 0.0165(17) 0.0107(15)
C28B 0.0397(19) 0.0329(18) 0.0413(19) 0.0157(15) 0.0180(16) 0.0145(15)
O1C 0.0476(14) 0.0306(12) 0.0276(12) 0.0013(10) 0.0194(11) 0.0010(11)
C1C 0.0315(17) 0.0277(16) 0.0288(16) 0.0039(13) 0.0117(14) 0.0087(13)
C2C 0.0297(17) 0.0339(17) 0.0273(16) 0.0021(13) 0.0100(14) 0.0064(14)
O2C 0.0390(13) 0.0327(12) 0.0223(11) 0.0047(9) 0.0133(10) 0.0053(10)
C3C 0.052(2) 0.046(2) 0.0332(19) -0.0040(17) 0.0174(18) 0.0002(18)
C4C 0.058(3) 0.042(2) 0.045(2) -0.0060(18) 0.019(2) -0.0109(19)
C5C 0.045(2) 0.043(2) 0.044(2) 0.0087(17) 0.0194(18) -0.0011(17)
C6C 0.0395(19) 0.0370(18) 0.0320(17) 0.0072(15) 0.0175(16) 0.0088(15)
C21C 0.0283(16) 0.0308(16) 0.0224(15) 0.0006(12) 0.0080(13) 0.0100(13)
N22C 0.0333(14) 0.0318(14) 0.0231(13) 0.0053(11) 0.0120(11) 0.0135(12)
C23C 0.0343(17) 0.0304(16) 0.0229(15) 0.0007(13) 0.0080(14) 0.0097(14)
C24C 0.038(2) 0.063(2) 0.0300(18) 0.0080(17) 0.0129(16) 0.0221(18)
C25C 0.059(3) 0.056(2) 0.034(2) 0.0003(17) 0.0240(19) 0.021(2)
C26C 0.072(3) 0.055(2) 0.0236(17) 0.0043(16) 0.0132(19) 0.030(2)
C27C 0.095(4) 0.164(6) 0.029(2) 0.014(3) 0.009(2) 0.095(4)
C28C 0.083(3) 0.137(5) 0.035(2) 0.017(3) 0.021(2) 0.082(4)
C1D 0.0406(19) 0.0314(17) 0.0284(16) 0.0067(14) 0.0163(15) 0.0151(15)
C2D 0.046(2) 0.0270(18) 0.056(2) 0.0070(16) 0.0152(19) 0.0165(16)
O11D 0.0391(14) 0.0348(13) 0.0414(14) 0.0032(11) 0.0116(12) 0.0141(11)
O12D 0.0397(13) 0.0291(12) 0.0320(12) 0.0065(9) 0.0143(10) 0.0161(10)
C21D 0.075(3) 0.048(3) 0.133(5) 0.004(3) 0.046(4) 0.035(3)
C22D 0.098(4) 0.048(3) 0.075(3) 0.031(2) 0.034(3) 0.025(3)
C23D 0.078(3) 0.036(2) 0.059(3) -0.0098(19) 0.010(2) 0.023(2)
O1E 0.0381(13) 0.0417(13) 0.0277(12) 0.0095(10) 0.0125(11) 0.0178(11)
C2E 0.074(3) 0.125(5) 0.034(2) 0.014(3) 0.008(2) 0.066(3)
C3E 0.130(6) 0.187(8) 0.086(5) -0.012(5) -0.019(4) 0.123(6)
O1F 0.0331(13) 0.0320(13) 0.0510(15) 0.0072(11) 0.0178(12) 0.0102(11)
C2F 0.051(5) 0.055(4) 0.083(7) 0.015(4) 0.039(5) 0.027(3)
C3F 0.036(5) 0.082(6) 0.156(12) 0.023(7) 0.012(5) 0.022(5)
C2F' 0.041(11) 0.049(9) 0.060(12) 0.019(9) 0.024(10) 0.012(8)
C3F' 0.090(18) 0.13(2) 0.092(18) 0.048(16) 0.054(15) 0.050(15)

loop_
_atom_type_symbol
_atom_type_description
_atom_type_scat_dispersion_real
_atom_type_scat_dispersion_imag
_atom_type_scat_source
C C 0.0033 0.0016 'International Tables Vol C Tables 4.2.6.8 and 6.1.1.4'
H H 0.0000 0.0000 'International Tables Vol C Tables 4.2.6.8 and 6.1.1.4'
Mn Mn 0.3368 0.7283 'International Tables Vol C Tables 4.2.6.8 and 6.1.1.4'
N N 0.0061 0.0033 'International Tables Vol C Tables 4.2.6.8 and 6.1.1.4'
O O 0.0106 0.0060 'International Tables Vol C Tables 4.2.6.8 and 6.1.1.4'

loop_
_geom_angle_atom_site_label_1
_geom_angle_atom_site_label_2
_geom_angle_atom_site_label_3
_geom_angle
_geom_angle_site_symmetry_1
_geom_angle_site_symmetry_3
_geom_angle_publ_flag
O123 Mn1 O1A 167.72(9) . . ?
O123 Mn1 O2B 89.74(9) . . ?
O1A Mn1 O2B 89.46(9) . . ?
O123 Mn1 N22A 89.78(9) . . ?
O1A Mn1 N22A 88.63(10) . . ?
O2B Mn1 N22A 168.78(9) . . ?
O123 Mn1 O12D 99.75(9) . . ?
O1A Mn1 O12D 92.53(9) . . ?
O2B Mn1 O12D 94.31(9) . . ?
N22A Mn1 O12D 96.82(10) . . ?
O123 Mn1 O2B 83.05(8) . 2_655 ?
O1A Mn1 O2B 84.71(8) . 2_655 ?
O2B Mn1 O2B 81.88(8) . 2_655 ?
N22A Mn1 O2B 86.93(9) . 2_655 ?
O12D Mn1 O2B 175.30(8) . 2_655 ?
O123 Mn1 Mn3 30.19(6) . . ?
O1A Mn1 Mn3 144.48(7) . . ?
O2B Mn1 Mn3 117.86(6) . . ?
N22A Mn1 Mn3 60.02(7) . . ?
O12D Mn1 Mn3 106.48(6) . . ?
O2B Mn1 Mn3 77.84(5) 2_655 . ?
O1B Mn2 O123 174.97(9) . . ?
O1B Mn2 O2C 93.15(10) . . ?
O123 Mn2 O2C 91.88(9) . . ?
O1B Mn2 N22B 87.10(10) . . ?
O123 Mn2 N22B 87.88(9) . . ?
O2C Mn2 N22B 177.79(10) . . ?
O1B Mn2 O1E 89.62(9) . . ?
O123 Mn2 O1E 89.96(9) . . ?
O2C Mn2 O1E 92.70(10) . . ?
N22B Mn2 O1E 89.49(9) . . ?
O1B Mn2 O1A 91.89(9) . 2_655 ?
O123 Mn2 O1A 87.81(8) . 2_655 ?
O2C Mn2 O1A 95.47(9) . 2_655 ?
N22B Mn2 O1A 82.33(9) . 2_655 ?
O1E Mn2 O1A 171.59(8) . 2_655 ?
O1C Mn3 O123 178.91(10) . . ?
O1C Mn3 O2A 87.11(10) . . ?
O123 Mn3 O2A 92.72(9) . . ?
O1C Mn3 N22C 90.38(10) . . ?
O123 Mn3 N22C 89.46(10) . . ?
O2A Mn3 N22C 162.31(10) . . ?
O1C Mn3 O1F 91.76(10) . . ?
O123 Mn3 O1F 89.33(9) . . ?
O2A Mn3 O1F 97.52(10) . . ?
N22C Mn3 O1F 100.06(10) . . ?
O1C Mn3 Mn1 149.09(7) . . ?
O123 Mn3 Mn1 30.74(6) . . ?
O2A Mn3 Mn1 61.99(7) . . ?
N22C Mn3 Mn1 118.84(8) . . ?
O1F Mn3 Mn1 92.64(6) . . ?
Mn3 O123 Mn1 119.07(11) . . ?
Mn3 O123 Mn2 120.85(10) . . ?
Mn1 O123 Mn2 119.09(11) . . ?
O1A C1A C6A 118.2(3) . . ?
O1A C1A C2A 121.5(3) . . ?
C6A C1A C2A 120.3(3) . . ?
C1A O1A Mn1 115.96(18) . . ?
C1A O1A Mn2 117.05(17) . 2_655 ?
Mn1 O1A Mn2 118.23(9) . 2_655 ?
N22A O2A Mn3 117.77(17) . . ?
C3A C2A C1A 118.2(3) . . ?
C3A C2A C21A 119.5(3) . . ?
C1A C2A C21A 122.3(3) . . ?
C4A C3A C2A 121.7(4) . . ?
C4A C3A H3A 119.2 . . ?
C2A C3A H3A 119.2 . . ?
C3A C4A C5A 119.8(3) . . ?
C3A C4A H4A 120.1 . . ?
C5A C4A H4A 120.1 . . ?
C4A C5A C6A 120.2(3) . . ?
C4A C5A H5A 119.9 . . ?
C6A C5A H5A 119.9 . . ?
C1A C6A C5A 119.9(3) . . ?
C1A C6A H6A 120.0 . . ?
C5A C6A H6A 120.0 . . ?
N22A C21A C2A 117.8(3) . . ?
N22A C21A C23A 123.1(3) . . ?
C2A C21A C23A 119.1(3) . . ?
C21A N22A O2A 117.6(3) . . ?
C21A N22A Mn1 125.9(2) . . ?
O2A N22A Mn1 114.91(18) . . ?
C24A C23A C28A 119.5(3) . . ?
C24A C23A C21A 122.3(3) . . ?
C28A C23A C21A 118.1(3) . . ?
C25A C24A C23A 119.3(4) . . ?
C25A C24A H24A 120.3 . . ?
C23A C24A H24A 120.3 . . ?
C26A C25A C24A 120.7(4) . . ?
C26A C25A H25A 119.7 . . ?
C24A C25A H25A 119.7 . . ?
C27A C26A C25A 120.1(4) . . ?
C27A C26A H26A 120.0 . . ?
C25A C26A H26A 120.0 . . ?
C26A C27A C28A 120.0(4) . . ?
C26A C27A H27A 120.0 . . ?
C28A C27A H27A 120.0 . . ?
C27A C28A C23A 120.3(4) . . ?
C27A C28A H28A 119.8 . . ?
C23A C28A H28A 119.8 . . ?
O1B C1B C6B 117.7(3) . . ?
O1B C1B C2B 123.8(3) . . ?
C6B C1B C2B 118.5(3) . . ?
C1B O1B Mn2 121.7(2) . . ?
N22B O2B Mn1 112.15(16) . . ?
N22B O2B Mn1 112.27(15) . 2_655 ?
Mn1 O2B Mn1 98.11(8) . 2_655 ?
C3B C2B C1B 118.6(3) . . ?
C3B C2B C21B 119.6(3) . . ?
C1B C2B C21B 121.8(3) . . ?
C4B C3B C2B 121.7(4) . . ?
C4B C3B H3B 119.1 . . ?
C2B C3B H3B 119.1 . . ?
C3B C4B C5B 119.3(4) . . ?
C3B C4B H4B 120.4 . . ?
C5B C4B H4B 120.4 . . ?
C6B C5B C4B 121.0(3) . . ?
C6B C5B H5B 119.5 . . ?
C4B C5B H5B 119.5 . . ?
C5B C6B C1B 120.8(3) . . ?
C5B C6B H6B 119.6 . . ?
C1B C6B H6B 119.6 . . ?
N22B C21B C2B 117.9(3) . . ?
N22B C21B C23B 121.5(3) . . ?
C2B C21B C23B 120.6(3) . . ?
C21B N22B O2B 117.7(2) . . ?
C21B N22B Mn2 129.4(2) . . ?
O2B N22B Mn2 112.68(17) . . ?
C28B C23B C24B 119.1(3) . . ?
C28B C23B C21B 120.8(3) . . ?
C24B C23B C21B 120.1(3) . . ?
C25B C24B C23B 119.9(4) . . ?
C25B C24B H24B 120.1 . . ?
C23B C24B H24B 120.1 . . ?
C26B C25B C24B 120.4(4) . . ?
C26B C25B H25B 119.8 . . ?
C24B C25B H25B 119.8 . . ?
C27B C26B C25B 119.9(3) . . ?
C27B C26B H26B 120.1 . . ?
C25B C26B H26B 120.1 . . ?
C26B C27B C28B 120.4(4) . . ?
C26B C27B H27B 119.8 . . ?
C28B C27B H27B 119.8 . . ?
C23B C28B C27B 120.4(3) . . ?
C23B C28B H28B 119.8 . . ?
C27B C28B H28B 119.8 . . ?
C1C O1C Mn3 131.6(2) . . ?
O1C C1C C2C 124.1(3) . . ?
O1C C1C C6C 116.9(3) . . ?
C2C C1C C6C 119.0(3) . . ?
C1C C2C C3C 118.3(3) . . ?
C1C C2C C21C 122.9(3) . . ?
C3C C2C C21C 118.9(3) . . ?
N22C O2C Mn2 119.14(17) . . ?
C4C C3C C2C 122.0(4) . . ?
C4C C3C H3C 119.0 . . ?
C2C C3C H3C 119.0 . . ?
C3C C4C C5C 119.5(4) . . ?
C3C C4C H4C 120.2 . . ?
C5C C4C H4C 120.2 . . ?
C6C C5C C4C 120.2(4) . . ?
C6C C5C H5C 119.9 . . ?
C4C C5C H5C 119.9 . . ?
C5C C6C C1C 120.9(3) . . ?
C5C C6C H6C 119.5 . . ?
C1C C6C H6C 119.5 . . ?
N22C C21C C2C 121.7(3) . . ?
N22C C21C C23C 119.7(3) . . ?
C2C C21C C23C 118.6(3) . . ?
C21C N22C O2C 114.3(2) . . ?
C21C N22C Mn3 127.3(2) . . ?
O2C N22C Mn3 117.61(18) . . ?
C24C C23C C28C 118.4(3) . . ?
C24C C23C C21C 123.4(3) . . ?
C28C C23C C21C 118.0(3) . . ?
C23C C24C C25C 120.6(3) . . ?
C23C C24C H24C 119.7 . . ?
C25C C24C H24C 119.7 . . ?
C26C C25C C24C 120.7(4) . . ?
C26C C25C H25C 119.7 . . ?
C24C C25C H25C 119.7 . . ?
C25C C26C C27C 119.4(4) . . ?
C25C C26C H26C 120.3 . . ?
C27C C26C H26C 120.3 . . ?
C26C C27C C28C 120.3(4) . . ?
C26C C27C H27C 119.8 . . ?
C28C C27C H27C 119.8 . . ?
C23C C28C C27C 120.6(4) . . ?
C23C C28C H28C 119.7 . . ?
C27C C28C H28C 119.7 . . ?
O12D C1D O11D 125.1(3) . . ?
O12D C1D C2D 118.3(3) . . ?
O11D C1D C2D 116.5(3) . . ?
C21D C2D C23D 112.9(4) . . ?
C21D C2D C1D 110.8(3) . . ?
C23D C2D C1D 111.6(3) . . ?
C21D C2D C22D 108.3(4) . . ?
C23D C2D C22D 107.6(4) . . ?
C1D C2D C22D 105.2(3) . . ?
C1D O12D Mn1 139.4(2) . . ?
C2D C21D H21A 109.5 . . ?
C2D C21D H21B 109.5 . . ?
H21A C21D H21B 109.5 . . ?
C2D C21D H21C 109.5 . . ?
H21A C21D H21C 109.5 . . ?
H21B C21D H21C 109.5 . . ?
C2D C22D H22A 109.5 . . ?
C2D C22D H22B 109.5 . . ?
H22A C22D H22B 109.5 . . ?
C2D C22D H22C 109.5 . . ?
H22A C22D H22C 109.5 . . ?
H22B C22D H22C 109.5 . . ?
C2D C23D H23A 109.5 . . ?
C2D C23D H23B 109.5 . . ?
H23A C23D H23B 109.5 . . ?
C2D C23D H23C 109.5 . . ?
H23A C23D H23C 109.5 . . ?
H23B C23D H23C 109.5 . . ?
C2E O1E Mn2 123.9(2) . . ?
C2E O1E H1E 111(3) . . ?
Mn2 O1E H1E 112(3) . . ?
C3E C2E O1E 118.6(4) . . ?
C3E C2E H2E1 107.7 . . ?
O1E C2E H2E1 107.7 . . ?
C3E C2E H2E2 107.7 . . ?
O1E C2E H2E2 107.7 . . ?
H2E1 C2E H2E2 107.1 . . ?
C2E C3E H3E1 109.5 . . ?
C2E C3E H3E2 109.5 . . ?
H3E1 C3E H3E2 109.5 . . ?
C2E C3E H3E3 109.5 . . ?
H3E1 C3E H3E3 109.5 . . ?
H3E2 C3E H3E3 109.5 . . ?
C2F O1F C2F' 37.0(7) . . ?
C2F O1F Mn3 126.2(4) . . ?
C2F' O1F Mn3 131.0(7) . . ?
C2F O1F H1F 115(3) . . ?
C2F' O1F H1F 117(3) . . ?
Mn3 O1F H1F 111(3) . . ?
O1F C2F C3F 110.4(9) . . ?
O1F C2F H2F1 109.6 . . ?
C3F C2F H2F1 109.6 . . ?
O1F C2F H2F2 109.6 . . ?
C3F C2F H2F2 109.6 . . ?
H2F1 C2F H2F2 108.1 . . ?
C2F C3F H3F1 109.5 . . ?
C2F C3F H3F2 109.5 . . ?
H3F1 C3F H3F2 109.5 . . ?
C2F C3F H3F3 109.5 . . ?
H3F1 C3F H3F3 109.5 . . ?
H3F2 C3F H3F3 109.5 . . ?
O1F C2F' C3F' 111(2) . . ?
O1F C2F' H2F3 109.5 . . ?
C3F' C2F' H2F3 109.5 . . ?
O1F C2F' H2F4 109.5 . . ?
C3F' C2F' H2F4 109.5 . . ?
H2F3 C2F' H2F4 108.1 . . ?
C2F' C3F' H3F4 109.5 . . ?
C2F' C3F' H3F5 109.5 . . ?
H3F4 C3F' H3F5 109.5 . . ?
C2F' C3F' H3F6 109.5 . . ?
H3F4 C3F' H3F6 109.5 . . ?
H3F5 C3F' H3F6 109.5 . . ?
C3S O1S H1SB 54.0 . . ?
C3S O1S H2SA 131.8 . . ?
H1SB O1S H2SA 122.2 . . ?
C3S O1S H2SB 69.7 . . ?
H1SB O1S H2SB 122.3 . . ?
H2SA O1S H2SB 103.5 . . ?
C3S O1S H3SC 43.1 . . ?
H1SB O1S H3SC 22.8 . . ?
H2SA O1S H3SC 111.7 . . ?
H2SB O1S H3SC 111.8 . . ?
O1S C3S H1SB 43.9 . . ?
O1S C3S H2SB 45.6 . . ?
H1SB C3S H2SB 88.8 . . ?
O1S C3S H3SA 98.2 . . ?
H1SB C3S H3SA 126.1 . . ?
H2SB C3S H3SA 74.3 . . ?
O1S C3S H3SB 146.4 . . ?
H1SB C3S H3SB 121.9 . . ?
H2SB C3S H3SB 124.2 . . ?
H3SA C3S H3SB 109.5 . . ?
O1S C3S H3SC 77.3 . . ?
H1SB C3S H3SC 40.4 . . ?
H2SB C3S H3SC 121.7 . . ?
H3SA C3S H3SC 109.5 . . ?
H3SB C3S H3SC 109.5 . . ?

loop_
_geom_bond_atom_site_label_1
_geom_bond_atom_site_label_2
_geom_bond_distance
_geom_bond_site_symmetry_2
_geom_bond_publ_flag
Mn1 O123 1.8840(19) . ?
Mn1 O1A 1.897(2) . ?
Mn1 O2B 1.942(2) . ?
Mn1 N22A 2.017(3) . ?
Mn1 O12D 2.120(2) . ?
Mn1 O2B 2.353(2) 2_655 ?
Mn1 Mn3 3.2214(6) . ?
Mn2 O1B 1.875(2) . ?
Mn2 O123 1.893(2) . ?
Mn2 O2C 1.902(2) . ?
Mn2 N22B 1.989(3) . ?
Mn2 O1E 2.233(2) . ?
Mn2 O1A 2.348(2) 2_655 ?
Mn3 O1C 1.840(2) . ?
Mn3 O123 1.853(2) . ?
Mn3 O2A 1.913(2) . ?
Mn3 N22C 2.020(2) . ?
Mn3 O1F 2.127(2) . ?
C1A O1A 1.349(4) . ?
C1A C6A 1.390(4) . ?
C1A C2A 1.403(5) . ?
O1A Mn2 2.348(2) 2_655 ?
O2A N22A 1.364(3) . ?
C2A C3A 1.402(4) . ?
C2A C21A 1.474(4) . ?
C3A C4A 1.370(5) . ?
C3A H3A 0.9500 . ?
C4A C5A 1.384(6) . ?
C4A H4A 0.9500 . ?
C5A C6A 1.395(5) . ?
C5A H5A 0.9500 . ?
C6A H6A 0.9500 . ?
C21A N22A 1.298(4) . ?
C21A C23A 1.491(5) . ?
C23A C24A 1.387(5) . ?
C23A C28A 1.390(5) . ?
C24A C25A 1.385(6) . ?
C24A H24A 0.9500 . ?
C25A C26A 1.377(6) . ?
C25A H25A 0.9500 . ?
C26A C27A 1.369(6) . ?
C26A H26A 0.9500 . ?
C27A C28A 1.378(5) . ?
C27A H27A 0.9500 . ?
C28A H28A 0.9500 . ?
C1B O1B 1.328(4) . ?
C1B C6B 1.409(4) . ?
C1B C2B 1.420(5) . ?
O2B N22B 1.380(3) . ?
O2B Mn1 2.352(2) 2_655 ?
C2B C3B 1.405(5) . ?
C2B C21B 1.465(4) . ?
C3B C4B 1.379(5) . ?
C3B H3B 0.9500 . ?
C4B C5B 1.382(6) . ?
C4B H4B 0.9500 . ?
C5B C6B 1.379(5) . ?
C5B H5B 0.9500 . ?
C6B H6B 0.9500 . ?
C21B N22B 1.300(4) . ?
C21B C23B 1.482(4) . ?
C23B C28B 1.386(5) . ?
C23B C24B 1.399(5) . ?
C24B C25B 1.394(5) . ?
C24B H24B 0.9500 . ?
C25B C26B 1.381(6) . ?
C25B H25B 0.9500 . ?
C26B C27B 1.376(6) . ?
C26B H26B 0.9500 . ?
C27B C28B 1.391(5) . ?
C27B H27B 0.9500 . ?
C28B H28B 0.9500 . ?
O1C C1C 1.320(4) . ?
C1C C2C 1.399(5) . ?
C1C C6C 1.411(5) . ?
C2C C3C 1.407(5) . ?
C2C C21C 1.463(5) . ?
O2C N22C 1.374(3) . ?
C3C C4C 1.369(6) . ?
C3C H3C 0.9500 . ?
C4C C5C 1.382(6) . ?
C4C H4C 0.9500 . ?
C5C C6C 1.374(5) . ?
C5C H5C 0.9500 . ?
C6C H6C 0.9500 . ?
C21C N22C 1.312(4) . ?
C21C C23C 1.499(4) . ?
C23C C24C 1.358(5) . ?
C23C C28C 1.365(5) . ?
C24C C25C 1.395(5) . ?
C24C H24C 0.9500 . ?
C25C C26C 1.344(6) . ?
C25C H25C 0.9500 . ?
C26C C27C 1.356(6) . ?
C26C H26C 0.9500 . ?
C27C C28C 1.392(6) . ?
C27C H27C 0.9500 . ?
C28C H28C 0.9500 . ?
C1D O12D 1.252(4) . ?
C1D O11D 1.266(4) . ?
C1D C2D 1.537(4) . ?
C2D C21D 1.494(6) . ?
C2D C23D 1.519(5) . ?
C2D C22D 1.545(6) . ?
C21D H21A 0.9800 . ?
C21D H21B 0.9800 . ?
C21D H21C 0.9800 . ?
C22D H22A 0.9800 . ?
C22D H22B 0.9800 . ?
C22D H22C 0.9800 . ?
C23D H23A 0.9800 . ?
C23D H23B 0.9800 . ?
C23D H23C 0.9800 . ?
O1E C2E 1.433(4) . ?
O1E H1E 0.836(10) . ?
C2E C3E 1.359(7) . ?
C2E H2E1 0.9900 . ?
C2E H2E2 0.9900 . ?
C3E H3E1 0.9800 . ?
C3E H3E2 0.9800 . ?
C3E H3E3 0.9800 . ?
O1F C2F 1.384(8) . ?
O1F C2F' 1.499(18) . ?
O1F H1F 0.836(10) . ?
C2F C3F 1.488(17) . ?
C2F H2F1 0.9900 . ?
C2F H2F2 0.9900 . ?
C3F H3F1 0.9800 . ?
C3F H3F2 0.9800 . ?
C3F H3F3 0.9800 . ?
C2F' C3F' 1.50(4) . ?
C2F' H2F3 0.9900 . ?
C2F' H2F4 0.9900 . ?
C3F' H3F4 0.9800 . ?
C3F' H3F5 0.9800 . ?
C3F' H3F6 0.9800 . ?
O1S C3S 1.21(2) . ?
O1S H1SB 0.8500 . ?
C2S H2SA 0.9600 . ?
C2S H2SB 0.9600 . ?
C3S H3SA 0.9600 . ?
C3S H3SB 0.9600 . ?
C3S H3SC 0.9601 . ?
